data_7130601
loop_
_publ_author_name
'Sharma, Anuja'
'So, Sangho'
'Kim, Jun-Hyeong'
'MacMillan, Samantha N.'
'Baik, Mu-Hyun'
'Trovitch, Ryan J.'

_publ_section_title
;
 An Aryl Diimine Cobalt(I) Catalyst for Carbonyl Hydrosilylation
;
_journal_name_full 'Chemical Communications'
_journal_paper_doi 10.1039/D2CC04089A
_journal_year 2022
_chemical_formula_moiety 'C40 H41 Co N2 P2'
_chemical_formula_sum 'C40 H41 Co N2 P2'
_chemical_formula_weight 670.62
_space_group_crystal_system monoclinic
_space_group_IT_number 14
_space_group_name_Hall '-P 2yn'
_space_group_name_H-M_alt 'P 1 21/n 1'
_atom_sites_solution_hydrogens geom
_atom_sites_solution_primary dual
_audit_creation_date 2021-04-09
_audit_creation_method
;
Olex2 1.3-ac4
(compiled 2020.03.28 svn.rd84adfe8 for Rigaku Oxford Diffraction, GUI svn.r6032)
;
_audit_update_record
;
2022-06-02 deposited with the CCDC.	2022-08-24 downloaded from the CCDC.
;
_cell_angle_alpha 90
_cell_angle_beta 92.7683(3)
_cell_angle_gamma 90
_cell_formula_units_Z 8
_cell_length_a 17.46782(6)
_cell_length_b 20.13749(9)
_cell_length_c 19.21388(7)
_cell_measurement_reflns_used 60125
_cell_measurement_temperature 100.0(6)
_cell_measurement_theta_max 77.0670
_cell_measurement_theta_min 3.1580
_cell_volume 6750.75(5)
_computing_cell_refinement 'CrysAlisPro 1.171.40.81a (Rigaku OD, 2020)'
_computing_data_collection 'CrysAlisPro 1.171.40.81a (Rigaku OD, 2020)'
_computing_data_reduction 'CrysAlisPro 1.171.40.81a (Rigaku OD, 2020)'
_computing_molecular_graphics 'Olex2 1.3-ac4 (Dolomanov et al., 2009)'
_computing_publication_material 'Olex2 1.3-ac4 (Dolomanov et al., 2009)'
_computing_structure_refinement 'SHELXL 2016/6 (Sheldrick, 2015)'
_computing_structure_solution 'SHELXT  (Sheldrick, 2015)'
_diffrn_ambient_environment N~2~
_diffrn_ambient_temperature 100.0(6)
_diffrn_detector 'Hybrid Pixel Array Detector'
_diffrn_detector_area_resol_mean 10.0000
_diffrn_detector_type HyPix
_diffrn_measured_fraction_theta_full 1.000
_diffrn_measured_fraction_theta_max 0.988
_diffrn_measurement_details
;
List of Runs (angles in degrees, time in seconds):

  # Type    Start    End  Width  t~exp~   \w     \q     \k     \f   Frames
#--------------------------------------------------------------------------
  1  \w    -25.00  18.00   0.50    2.51    --  -50.09  19.00 120.00   86
  2  \w    -20.00  20.00   0.50    2.51    --  -50.09  19.00 -30.00   80
  3  \w    -25.00  22.00   0.50    2.51    --  -50.09  19.00-120.00   94
  4  \w    -40.00 -12.00   0.50   10.05    --  -82.50  45.00 -30.00   56
  5  \w    -87.00 -31.00   0.50    2.51    --  -50.09 127.00 119.00  112
  6  \w    -20.00  25.00   0.50    2.51    --   50.09 -19.00 -90.00   90
  7  \w     42.00  72.00   0.50   10.05    --  104.00 -94.00 -90.00   60
  8  \w     77.00 104.00   0.50   10.05    --  104.00 -94.00 -90.00   54
  9  \w     76.00 104.00   0.50   10.05    --  104.00 -77.00 -90.00   56
 10  \w     76.00 106.00   0.50   10.05    --  104.00 -94.00-120.00   60
 11  \w     76.00 102.00   0.50   10.05    --  104.00-142.00-125.00   52
 12  \w     50.00  75.00   0.50    2.51    --   50.09-142.00-125.00   50
 13  \w     66.00 101.00   0.50   10.05    --  104.00 -94.00 -30.00   70
 14  \w     76.00 105.00   0.50   10.05    --  104.00-102.00  18.16   58
 15  \w     80.00 105.00   0.50   10.05    --  104.00 -94.00  90.00   50
 16  \w     83.00 111.00   0.50   10.05    --  104.00 -78.00 104.15   56
 17  \w     68.00 104.00   0.50   10.05    --  104.00 -94.00 120.00   72
 18  \w     61.00 112.00   0.50   10.05    --  104.00-125.00  60.00  102
 19  \w     49.00 107.00   0.50   10.05    --  104.00-107.00 108.47  116
 20  \w     37.00  67.00   0.50    2.51    --   50.09-127.00  44.00   60
 21  \w     37.00  90.00   0.50   10.05    --  104.00-127.00  44.00  106
 22  \w     36.00  68.00   0.50   10.05    --  104.00 -77.00  30.00   64
 23  \w     36.00 101.00   0.50   10.05    --  104.00 -94.00  30.00  130
 24  \w     34.00  60.00   0.50   10.05    --  104.00 -77.00 150.00   52
 25  \w     36.00  71.00   0.50   10.05    --  104.00 -61.00 120.00   70
 26  \w     33.00  58.00   0.50   10.05    --  104.00 -77.00 120.00   50
 27  \w     33.00  65.00   0.50   10.05    --  104.00 -61.00  90.00   64
 28  \w     67.00  92.00   0.50   10.05    --  104.00   0.00  30.00   50
 29  \w    100.00 149.00   0.50   10.05    --  104.00  15.00   0.00   98
 30  \w    132.00 176.00   0.50   10.05    --  104.00  15.00  30.00   88
 31  \w    147.00 173.00   0.50   10.05    --  104.00  69.00 -66.11   52
 32  \w    122.00 174.00   0.50   10.05    --  104.00 122.00  44.62  104
 33  \w    118.00 144.00   0.50   10.05    --  104.00 127.00 119.00   52
 34  \w    116.00 176.00   0.50   10.05    --  104.00  94.00 124.32  120
 35  \w    129.00 170.00   0.50   10.05    --  104.00  86.00 163.33   82
 36  \w    108.00 154.00   0.50   10.05    --  104.00  30.00 120.00   92
 37  \w    106.00 150.00   0.50   10.05    --  104.00  30.00  60.00   88
 38  \w    100.00 140.00   0.50   10.05    --  104.00  15.00 120.00   80
 39  \w     92.00 136.00   0.50   10.05    --  104.00  61.00  60.00   88
 40  \w    118.00 144.00   0.50   10.05    --  104.00 125.00 -30.00   52
 41  \w    104.00 129.00   0.50   10.05    --  104.00 142.00 -69.00   50
 42  \w     91.00 117.00   0.50   10.05    --  104.00  69.00 -66.11   52
 43  \w    102.00 128.00   0.50   10.05    --  104.00  15.00-150.00   52
 44  \w     85.00 175.00   0.50   10.05    --  104.00  77.00 -60.00  180
 45  \w     81.00 107.00   0.50   10.05    --  104.00   0.00 -60.00   52
 46  \w     58.00 111.00   0.50   10.05    --  104.00   0.00-180.00  106
 47  \w     46.00  72.00   0.50   10.05    --  104.00 -94.00-180.00   52
 48  \w     52.00 100.00   0.50   10.05    --  104.00-125.00-150.00   96
 49  \w     36.00 100.00   0.50   10.05    --  104.00-125.00-180.00  128
 50  \w     32.00  68.00   0.50   10.05    --  104.00 -61.00-150.00   72
 51  \w    -16.00  25.00   0.50    2.51    --   50.09 -19.00  60.00   82
 52  \w   -100.00 -73.00   0.50    2.51    --  -50.09-127.00  44.00   54
 53  \w   -103.00 -69.00   0.50    2.51    --  -50.09-142.00-125.00   68
 54  \w   -132.00-107.00   0.50   10.05    --  -82.50-142.00-125.00   50
 55  \w   -128.00-103.00   0.50   10.05    --  -82.50-127.00  44.00   50
;
_diffrn_measurement_device 'four-circle diffractometer'
_diffrn_measurement_device_type 'XtaLAB Synergy, Dualflex, HyPix'
_diffrn_measurement_method '\w scans'
_diffrn_orient_matrix_type 'CrysAlisPro convention (1999,Acta A55,543-557)'
_diffrn_orient_matrix_UB_11 -0.0215051000
_diffrn_orient_matrix_UB_12 0.0104354000
_diffrn_orient_matrix_UB_13 -0.0779861000
_diffrn_orient_matrix_UB_21 0.0075764000
_diffrn_orient_matrix_UB_22 0.0756942000
_diffrn_orient_matrix_UB_23 0.0097851000
_diffrn_orient_matrix_UB_31 0.0852514000
_diffrn_orient_matrix_UB_32 -0.0040619000
_diffrn_orient_matrix_UB_33 -0.0164694000
_diffrn_radiation_monochromator mirror
_diffrn_radiation_probe x-ray
_diffrn_radiation_type 'Cu K\a'
_diffrn_radiation_wavelength 1.54184
_diffrn_reflns_av_R_equivalents 0.0332
_diffrn_reflns_av_unetI/netI 0.0203
_diffrn_reflns_Laue_measured_fraction_full 1.000
_diffrn_reflns_Laue_measured_fraction_max 0.988
_diffrn_reflns_limit_h_max 21
_diffrn_reflns_limit_h_min -14
_diffrn_reflns_limit_k_max 23
_diffrn_reflns_limit_k_min -25
_diffrn_reflns_limit_l_max 24
_diffrn_reflns_limit_l_min -24
_diffrn_reflns_number 108237
_diffrn_reflns_point_group_measured_fraction_full 1.000
_diffrn_reflns_point_group_measured_fraction_max 0.988
_diffrn_reflns_theta_full 67.684
_diffrn_reflns_theta_max 77.243
_diffrn_reflns_theta_min 3.181
_diffrn_source 'micro-focus sealed X-ray tube'
_diffrn_source_type 'PhotonJet (Cu) X-ray Source'
_exptl_absorpt_coefficient_mu 5.111
_exptl_absorpt_correction_T_max 1.000
_exptl_absorpt_correction_T_min 0.254
_exptl_absorpt_correction_type gaussian
_exptl_absorpt_process_details
;
CrysAlisPro 1.171.40.81a (Rigaku Oxford Diffraction, 2020)
Numerical absorption correction based on gaussian integration over
a multifaceted crystal model
Empirical absorption correction using spherical harmonics,
implemented in SCALE3 ABSPACK scaling algorithm.
;
_exptl_crystal_colour 'clear brown'
_exptl_crystal_density_diffrn 1.320
_exptl_crystal_description block
_exptl_crystal_F_000 2816
_exptl_crystal_size_max 0.323
_exptl_crystal_size_mid 0.135
_exptl_crystal_size_min 0.082
_refine_diff_density_max 0.287
_refine_diff_density_min -0.476
_refine_diff_density_rms 0.045
_refine_ls_extinction_method none
_refine_ls_goodness_of_fit_ref 1.025
_refine_ls_hydrogen_treatment constr
_refine_ls_matrix_type full
_refine_ls_number_parameters 815
_refine_ls_number_reflns 14138
_refine_ls_number_restraints 0
_refine_ls_restrained_S_all 1.025
_refine_ls_R_factor_all 0.0336
_refine_ls_R_factor_gt 0.0309
_refine_ls_shift/su_max 0.001
_refine_ls_shift/su_mean 0.000
_refine_ls_structure_factor_coef Fsqd
_refine_ls_weighting_details 'w=1/[\s^2^(Fo^2^)+(0.0452P)^2^+2.8508P] where P=(Fo^2^+2Fc^2^)/3'
_refine_ls_weighting_scheme calc
_refine_ls_wR_factor_gt 0.0809
_refine_ls_wR_factor_ref 0.0827
_reflns_Friedel_coverage 0.000
_reflns_number_gt 13178
_reflns_number_total 14138
_reflns_threshold_expression 'I > 2\s(I)'
_cod_data_source_file d2cc04089a2.cif
_cod_data_source_block ras1_abs
_cod_original_cell_volume 6750.75(4)
_cod_database_code 7130601
_shelx_shelxl_version_number 2016/6
_chemical_oxdiff_formula C79H82Co2N5P4
_chemical_oxdiff_usercomment 'Crystallized from toluene/ether.'
_shelx_space_group_comment
;
The symmetry employed for this shelxl refinement is uniquely defined
by the following loop, which should always be used as a source of
symmetry information in preference to the above space-group names.
They are only intended as comments.
;
_reflns_odcompleteness_completeness 97.80
_reflns_odcompleteness_iscentric 1
_reflns_odcompleteness_theta 77.83
_olex2_refinement_description
;
1. Fixed Uiso
 At 1.2 times of:
  All C(H) groups, All C(H,H) groups
 At 1.5 times of:
  All C(H,H,H) groups
2.a Secondary CH2 refined with riding coordinates:
 C11A(H11A,H11B), C12A(H12A,H12B), C13A(H13A,H13B), C26A(H26A,H26B), C27A(H27A,
 H27B), C28A(H28A,H28B), C11B(H11C,H11D), C12B(H12C,H12D), C13B(H13C,H13D),
 C26B(H26C,H26D), C27B(H27C,H27D), C28B(H28C,H28D)
2.b Aromatic/amide H refined with riding coordinates:
 C4A(H4A), C5A(H5A), C6A(H6A), C15A(H15A), C16A(H16A), C17A(H17A), C18A(H18A),
 C19A(H19A), C21A(H21A), C22A(H22A), C23A(H23A), C24A(H24A), C25A(H25A),
 C30A(H30A), C31A(H31A), C32A(H32A), C33A(H33A), C34A(H34A), C36A(H36A),
 C37A(H37A), C38A(H38A), C39A(H39A), C40A(H40A), C4B(H4B), C5B(H5B), C6B(H6B),
 C15B(H15B), C16B(H16B), C17B(H17B), C18B(H18B), C19B(H19B), C21B(H21B),
 C22B(H22B), C23B(H23B), C24B(H24B), C25B(H25B), C30B(H30B), C31B(H31B),
 C32B(H32B), C33B(H33B), C34B(H34B), C36B(H36B), C37B(H37B), C38B(H38B),
 C39B(H39B), C40B(H40B)
2.c Idealised Me refined as rotating group:
 C1A(H1AA,H1AB,H1AC), C9A(H9AA,H9AB,H9AC), C1B(H1BA,H1BB,H1BC), C9B(H9BA,H9BB,
 H9BC)
;
_olex2_submission_special_instructions 'No special instructions were received'
_oxdiff_exptl_absorpt_empirical_details
;
Empirical correction (ABSPACK) includes:
- Absorption correction using spherical harmonics
- Frame scaling
;
_oxdiff_exptl_absorpt_empirical_full_max 1.367
_oxdiff_exptl_absorpt_empirical_full_min 0.768

loop_
_space_group_symop_operation_xyz
'x, y, z'
'-x+1/2, y+1/2, -z+1/2'
'-x, -y, -z'
'x-1/2, -y-1/2, z-1/2'

loop_
_atom_site_label
_atom_site_type_symbol
_atom_site_fract_x
_atom_site_fract_y
_atom_site_fract_z
_atom_site_U_iso_or_equiv
_atom_site_adp_type
_atom_site_occupancy
_atom_site_site_symmetry_order
_atom_site_calc_flag
_atom_site_refinement_flags_posn
_atom_site_refinement_flags_adp
_atom_site_refinement_flags_occupancy
_atom_site_disorder_assembly
_atom_site_disorder_group
Co1A Co 0.42279(2) 0.33116(2) 0.25252(2) 0.01838(6) Uani 1 1 d . . . . .
P1A P 0.48705(2) 0.42577(2) 0.25569(2) 0.02041(8) Uani 1 1 d . . . . .
P2A P 0.35724(2) 0.33271(2) 0.15157(2) 0.02040(8) Uani 1 1 d . . . . .
N1A N 0.35263(7) 0.36872(7) 0.31849(7) 0.0283(3) Uani 1 1 d . . . . .
N2A N 0.49237(6) 0.26813(6) 0.21214(6) 0.0204(2) Uani 1 1 d . . . . .
C1A C 0.29921(12) 0.36035(11) 0.43722(10) 0.0466(5) Uani 1 1 d . . . . .
H1AA H 0.245470 0.361087 0.424171 0.070 Uiso 1 1 calc R U . . .
H1AB H 0.316047 0.404424 0.449332 0.070 Uiso 1 1 calc R U . . .
H1AC H 0.308069 0.331479 0.476548 0.070 Uiso 1 1 calc R U . . .
C2A C 0.34323(9) 0.33535(9) 0.37698(8) 0.0324(4) Uani 1 1 d . . . . .
C3A C 0.38080(9) 0.27238(9) 0.37799(8) 0.0305(3) Uani 1 1 d . . . . .
C4A C 0.37985(11) 0.22028(11) 0.42657(9) 0.0412(5) Uani 1 1 d . . . . .
H4A H 0.354681 0.225499 0.467775 0.049 Uiso 1 1 calc R U . . .
C5A C 0.41650(12) 0.16124(10) 0.41283(10) 0.0427(5) Uani 1 1 d . . . . .
H5A H 0.414238 0.126610 0.444690 0.051 Uiso 1 1 calc R U . . .
C6A C 0.45674(10) 0.15199(9) 0.35270(9) 0.0365(4) Uani 1 1 d . . . . .
H6A H 0.480608 0.111686 0.344337 0.044 Uiso 1 1 calc R U . . .
C7A C 0.46065(8) 0.20432(8) 0.30513(8) 0.0259(3) Uani 1 1 d . . . . .
C8A C 0.50049(8) 0.20895(7) 0.24155(8) 0.0240(3) Uani 1 1 d . . . . .
C9A C 0.54657(10) 0.15287(8) 0.21342(10) 0.0330(4) Uani 1 1 d . . . . .
H9AA H 0.599774 0.164994 0.214857 0.050 Uiso 1 1 calc R U . . .
H9AB H 0.529372 0.143892 0.166149 0.050 Uiso 1 1 calc R U . . .
H9AC H 0.540008 0.113900 0.241286 0.050 Uiso 1 1 calc R U . . .
C10A C 0.42188(8) 0.26427(8) 0.31689(7) 0.0239(3) Uani 1 1 d . . . . .
C11A C 0.31376(9) 0.43276(10) 0.30884(9) 0.0365(4) Uani 1 1 d . . . . .
H11A H 0.273870 0.436292 0.342067 0.044 Uiso 1 1 calc R U . . .
H11B H 0.289352 0.434279 0.262439 0.044 Uiso 1 1 calc R U . . .
C12A C 0.36752(10) 0.49186(9) 0.31812(9) 0.0369(4) Uani 1 1 d . . . . .
H12A H 0.396731 0.487298 0.362094 0.044 Uiso 1 1 calc R U . . .
H12B H 0.337225 0.532098 0.320432 0.044 Uiso 1 1 calc R U . . .
C13A C 0.42313(9) 0.49890(8) 0.25956(9) 0.0316(3) Uani 1 1 d . . . . .
H13A H 0.453807 0.538622 0.267149 0.038 Uiso 1 1 calc R U . . .
H13B H 0.394328 0.503671 0.215404 0.038 Uiso 1 1 calc R U . . .
C14A C 0.54413(8) 0.44104(7) 0.33771(8) 0.0230(3) Uani 1 1 d . . . . .
C15A C 0.58776(9) 0.49860(8) 0.34781(8) 0.0279(3) Uani 1 1 d . . . . .
H15A H 0.592413 0.528111 0.311032 0.033 Uiso 1 1 calc R U . . .
C16A C 0.62431(11) 0.51247(8) 0.41193(9) 0.0349(4) Uani 1 1 d . . . . .
H16A H 0.653806 0.550690 0.417805 0.042 Uiso 1 1 calc R U . . .
C17A C 0.61660(11) 0.46906(9) 0.46714(9) 0.0378(4) Uani 1 1 d . . . . .
H17A H 0.640566 0.478296 0.510331 0.045 Uiso 1 1 calc R U . . .
C18A C 0.57310(10) 0.41181(9) 0.45790(9) 0.0334(4) Uani 1 1 d . . . . .
H18A H 0.567835 0.382831 0.495051 0.040 Uiso 1 1 calc R U . . .
C19A C 0.53726(9) 0.39749(8) 0.39328(8) 0.0261(3) Uani 1 1 d . . . . .
H19A H 0.508694 0.358759 0.387286 0.031 Uiso 1 1 calc R U . . .
C20A C 0.55419(9) 0.45453(7) 0.19167(8) 0.0248(3) Uani 1 1 d . . . . .
C21A C 0.63072(9) 0.43477(8) 0.19628(8) 0.0281(3) Uani 1 1 d . . . . .
H21A H 0.648380 0.408496 0.233484 0.034 Uiso 1 1 calc R U . . .
C22A C 0.68092(10) 0.45373(9) 0.14614(9) 0.0348(4) Uani 1 1 d . . . . .
H22A H 0.731841 0.440136 0.149833 0.042 Uiso 1 1 calc R U . . .
C23A C 0.65513(12) 0.49297(10) 0.09053(10) 0.0432(4) Uani 1 1 d . . . . .
H23A H 0.688921 0.506313 0.057297 0.052 Uiso 1 1 calc R U . . .
C24A C 0.57937(12) 0.51217(11) 0.08456(11) 0.0480(5) Uani 1 1 d . . . . .
H24A H 0.561934 0.538015 0.046938 0.058 Uiso 1 1 calc R U . . .
C25A C 0.52913(10) 0.49306(9) 0.13446(9) 0.0372(4) Uani 1 1 d . . . . .
H25A H 0.478040 0.506033 0.129847 0.045 Uiso 1 1 calc R U . . .
C26A C 0.53168(8) 0.28136(8) 0.14770(7) 0.0235(3) Uani 1 1 d . . . . .
H26A H 0.573087 0.249674 0.143848 0.028 Uiso 1 1 calc R U . . .
H26B H 0.554066 0.325424 0.150333 0.028 Uiso 1 1 calc R U . . .
C27A C 0.47827(9) 0.27683(8) 0.08244(8) 0.0276(3) Uani 1 1 d . . . . .
H27A H 0.451414 0.234674 0.082751 0.033 Uiso 1 1 calc R U . . .
H27B H 0.508884 0.277575 0.041651 0.033 Uiso 1 1 calc R U . . .
C28A C 0.41914(9) 0.33316(8) 0.07646(8) 0.0266(3) Uani 1 1 d . . . . .
H28A H 0.387802 0.327936 0.033744 0.032 Uiso 1 1 calc R U . . .
H28B H 0.445476 0.375468 0.074393 0.032 Uiso 1 1 calc R U . . .
C29A C 0.30085(8) 0.25716(7) 0.13193(7) 0.0225(3) Uani 1 1 d . . . . .
C30A C 0.26418(9) 0.24710(8) 0.06655(8) 0.0291(3) Uani 1 1 d . . . . .
H30A H 0.270270 0.278218 0.031484 0.035 Uiso 1 1 calc R U . . .
C31A C 0.21915(9) 0.19193(8) 0.05301(8) 0.0307(3) Uani 1 1 d . . . . .
H31A H 0.196328 0.185246 0.008825 0.037 Uiso 1 1 calc R U . . .
C32A C 0.20828(12) 0.14692(10) 0.10536(10) 0.0417(4) Uani 1 1 d . . . . .
H32A H 0.176214 0.110583 0.097273 0.050 Uiso 1 1 calc R U . . .
C33A C 0.24528(14) 0.15574(11) 0.17049(11) 0.0549(6) Uani 1 1 d . . . . .
H33A H 0.238733 0.124688 0.205537 0.066 Uiso 1 1 calc R U . . .
C34A C 0.29177(11) 0.21049(9) 0.18338(9) 0.0368(4) Uani 1 1 d . . . . .
H34A H 0.316909 0.215790 0.226807 0.044 Uiso 1 1 calc R U . . .
C35A C 0.28279(9) 0.39412(8) 0.12831(8) 0.0278(3) Uani 1 1 d . . . . .
C36A C 0.29564(11) 0.45014(9) 0.08828(9) 0.0369(4) Uani 1 1 d . . . . .
H36A H 0.342755 0.456170 0.068613 0.044 Uiso 1 1 calc R U . . .
C37A C 0.23752(14) 0.49751(10) 0.07758(11) 0.0503(5) Uani 1 1 d . . . . .
H37A H 0.245995 0.534389 0.049844 0.060 Uiso 1 1 calc R U . . .
C38A C 0.16840(13) 0.49021(11) 0.10743(12) 0.0542(6) Uani 1 1 d . . . . .
H38A H 0.130472 0.522253 0.100390 0.065 Uiso 1 1 calc R U . . .
C39A C 0.15511(11) 0.43517(11) 0.14801(12) 0.0479(5) Uani 1 1 d . . . . .
H39A H 0.108417 0.430303 0.168740 0.058 Uiso 1 1 calc R U . . .
C40A C 0.21146(9) 0.38725(9) 0.15776(10) 0.0361(4) Uani 1 1 d . . . . .
H40A H 0.201757 0.349857 0.184337 0.043 Uiso 1 1 calc R U . . .
Co1B Co 0.58320(2) 0.83918(2) 0.25527(2) 0.01570(6) Uani 1 1 d . . . . .
P1B P 0.51353(2) 0.83222(2) 0.15688(2) 0.02141(8) Uani 1 1 d . . . . .
P2B P 0.65374(2) 0.74822(2) 0.26417(2) 0.01704(7) Uani 1 1 d . . . . .
N1B N 0.64968(7) 0.90221(6) 0.20965(6) 0.0198(2) Uani 1 1 d . . . . .
N2B N 0.51620(6) 0.80229(6) 0.32406(6) 0.0181(2) Uani 1 1 d . . . . .
C1B C 0.70182(9) 1.01828(8) 0.20738(8) 0.0277(3) Uani 1 1 d . . . . .
H1BA H 0.754542 1.005878 0.203717 0.042 Uiso 1 1 calc R U . . .
H1BB H 0.698756 1.056584 0.236859 0.042 Uiso 1 1 calc R U . . .
H1BC H 0.679766 1.028502 0.161907 0.042 Uiso 1 1 calc R U . . .
C2B C 0.65854(8) 0.96162(7) 0.23821(7) 0.0207(3) Uani 1 1 d . . . . .
C3B C 0.62181(8) 0.96720(7) 0.30325(7) 0.0193(3) Uani 1 1 d . . . . .
C4B C 0.62217(8) 1.01926(7) 0.35129(8) 0.0238(3) Uani 1 1 d . . . . .
H4B H 0.647155 1.058840 0.342023 0.029 Uiso 1 1 calc R U . . .
C5B C 0.58475(9) 1.01143(7) 0.41327(8) 0.0262(3) Uani 1 1 d . . . . .
H5B H 0.586244 1.045717 0.445736 0.031 Uiso 1 1 calc R U . . .
C6B C 0.54502(9) 0.95308(7) 0.42761(8) 0.0243(3) Uani 1 1 d . . . . .
H6B H 0.520036 0.948959 0.469050 0.029 Uiso 1 1 calc R U . . .
C7B C 0.54299(8) 0.90109(7) 0.37956(7) 0.0196(3) Uani 1 1 d . . . . .
C8B C 0.50536(8) 0.83752(7) 0.38093(7) 0.0198(3) Uani 1 1 d . . . . .
C9B C 0.45833(9) 0.81514(8) 0.44024(8) 0.0277(3) Uani 1 1 d . . . . .
H9BA H 0.406546 0.807134 0.423304 0.042 Uiso 1 1 calc R U . . .
H9BB H 0.458776 0.849036 0.475386 0.042 Uiso 1 1 calc R U . . .
H9BC H 0.479678 0.774971 0.459840 0.042 Uiso 1 1 calc R U . . .
C10B C 0.58260(7) 0.90763(7) 0.31729(7) 0.0178(3) Uani 1 1 d . . . . .
C11B C 0.68543(9) 0.88839(8) 0.14340(7) 0.0243(3) Uani 1 1 d . . . . .
H11C H 0.710257 0.845328 0.146479 0.029 Uiso 1 1 calc R U . . .
H11D H 0.724723 0.921423 0.136362 0.029 Uiso 1 1 calc R U . . .
C12B C 0.62844(10) 0.88872(8) 0.08024(8) 0.0293(3) Uani 1 1 d . . . . .
H12C H 0.656720 0.887382 0.038036 0.035 Uiso 1 1 calc R U . . .
H12D H 0.599638 0.929905 0.080005 0.035 Uiso 1 1 calc R U . . .
C13B C 0.57222(10) 0.83030(8) 0.07962(8) 0.0303(3) Uani 1 1 d . . . . .
H13C H 0.600555 0.788895 0.078937 0.036 Uiso 1 1 calc R U . . .
H13D H 0.538970 0.832277 0.037753 0.036 Uiso 1 1 calc R U . . .
C14B C 0.45463(9) 0.90630(8) 0.13531(8) 0.0269(3) Uani 1 1 d . . . . .
C15B C 0.45005(9) 0.95737(9) 0.18313(9) 0.0315(3) Uani 1 1 d . . . . .
H15B H 0.475629 0.953607 0.226539 0.038 Uiso 1 1 calc R U . . .
C16B C 0.40746(11) 1.01450(10) 0.16695(11) 0.0411(4) Uani 1 1 d . . . . .
H16B H 0.404541 1.048291 0.199712 0.049 Uiso 1 1 calc R U . . .
C17B C 0.36961(12) 1.02101(10) 0.10241(11) 0.0462(5) Uani 1 1 d . . . . .
H17B H 0.341446 1.059137 0.091587 0.055 Uiso 1 1 calc R U . . .
C18B C 0.37394(13) 0.97053(10) 0.05421(11) 0.0479(5) Uani 1 1 d . . . . .
H18B H 0.348724 0.974761 0.010686 0.058 Uiso 1 1 calc R U . . .
C19B C 0.41568(11) 0.91354(9) 0.07028(9) 0.0388(4) Uani 1 1 d . . . . .
H19B H 0.417847 0.879699 0.037494 0.047 Uiso 1 1 calc R U . . .
C20B C 0.44296(9) 0.76632(8) 0.13888(7) 0.0263(3) Uani 1 1 d . . . . .
C21B C 0.36871(9) 0.77368(9) 0.16161(8) 0.0319(3) Uani 1 1 d . . . . .
H21B H 0.353861 0.813910 0.180535 0.038 Uiso 1 1 calc R U . . .
C22B C 0.31672(10) 0.72134(10) 0.15619(10) 0.0410(4) Uani 1 1 d . . . . .
H22B H 0.267448 0.726694 0.171624 0.049 Uiso 1 1 calc R U . . .
C23B C 0.33806(12) 0.66165(10) 0.12804(11) 0.0478(5) Uani 1 1 d . . . . .
H23B H 0.303342 0.626646 0.124750 0.057 Uiso 1 1 calc R U . . .
C24B C 0.41099(12) 0.65380(9) 0.10471(11) 0.0443(5) Uani 1 1 d . . . . .
H24B H 0.424997 0.613675 0.085030 0.053 Uiso 1 1 calc R U . . .
C25B C 0.46363(10) 0.70547(8) 0.11044(9) 0.0329(4) Uani 1 1 d . . . . .
H25B H 0.512912 0.699488 0.095254 0.039 Uiso 1 1 calc R U . . .
C26B C 0.48173(8) 0.73573(7) 0.31823(7) 0.0213(3) Uani 1 1 d . . . . .
H26C H 0.459454 0.729723 0.271429 0.026 Uiso 1 1 calc R U . . .
H26D H 0.440802 0.732270 0.350414 0.026 Uiso 1 1 calc R U . . .
C27B C 0.54030(8) 0.68074(7) 0.33402(8) 0.0230(3) Uani 1 1 d . . . . .
H27C H 0.513434 0.639174 0.340263 0.028 Uiso 1 1 calc R U . . .
H27D H 0.568644 0.690915 0.377369 0.028 Uiso 1 1 calc R U . . .
C28B C 0.59687(8) 0.67228(7) 0.27612(8) 0.0230(3) Uani 1 1 d . . . . .
H28C H 0.568785 0.661574 0.232793 0.028 Uiso 1 1 calc R U . . .
H28D H 0.631125 0.635570 0.287697 0.028 Uiso 1 1 calc R U . . .
C29B C 0.71689(8) 0.74477(7) 0.34408(7) 0.0194(3) Uani 1 1 d . . . . .
C30B C 0.72429(8) 0.79992(8) 0.38720(7) 0.0233(3) Uani 1 1 d . . . . .
H30B H 0.696036 0.838037 0.376525 0.028 Uiso 1 1 calc R U . . .
C31B C 0.77372(9) 0.79870(8) 0.44641(8) 0.0267(3) Uani 1 1 d . . . . .
H31B H 0.778954 0.836255 0.474395 0.032 Uiso 1 1 calc R U . . .
C32B C 0.81494(8) 0.74207(8) 0.46372(7) 0.0257(3) Uani 1 1 d . . . . .
H32B H 0.847711 0.741338 0.503321 0.031 Uiso 1 1 calc R U . . .
C33B C 0.80710(9) 0.68619(8) 0.42156(8) 0.0266(3) Uani 1 1 d . . . . .
H33B H 0.834238 0.647725 0.433276 0.032 Uiso 1 1 calc R U . . .
C34B C 0.75884(8) 0.68763(7) 0.36197(8) 0.0236(3) Uani 1 1 d . . . . .
H34B H 0.754388 0.650218 0.333689 0.028 Uiso 1 1 calc R U . . .
C35B C 0.72300(8) 0.72144(7) 0.20095(7) 0.0212(3) Uani 1 1 d . . . . .
C36B C 0.70514(9) 0.67527(8) 0.14836(8) 0.0259(3) Uani 1 1 d . . . . .
H36B H 0.658027 0.653682 0.147013 0.031 Uiso 1 1 calc R U . . .
C37B C 0.75748(11) 0.66142(8) 0.09801(8) 0.0330(4) Uani 1 1 d . . . . .
H37B H 0.745263 0.630309 0.063460 0.040 Uiso 1 1 calc R U . . .
C38B C 0.82770(10) 0.69357(9) 0.09887(8) 0.0342(4) Uani 1 1 d . . . . .
H38B H 0.862213 0.684371 0.064779 0.041 Uiso 1 1 calc R U . . .
C39B C 0.84624(9) 0.73936(9) 0.15059(8) 0.0321(4) Uani 1 1 d . . . . .
H39B H 0.893239 0.761116 0.151368 0.038 Uiso 1 1 calc R U . . .
C40B C 0.79442(8) 0.75277(8) 0.20140(8) 0.0259(3) Uani 1 1 d . . . . .
H40B H 0.807521 0.783184 0.236401 0.031 Uiso 1 1 calc R U . . .

loop_
_atom_site_aniso_label
_atom_site_aniso_U_11
_atom_site_aniso_U_22
_atom_site_aniso_U_33
_atom_site_aniso_U_23
_atom_site_aniso_U_13
_atom_site_aniso_U_12
Co1A 0.01679(11) 0.02223(12) 0.01621(11) -0.00097(8) 0.00184(8) 0.00100(8)
P1A 0.02244(17) 0.01818(16) 0.02029(16) -0.00060(13) -0.00223(13) 0.00291(13)
P2A 0.02056(17) 0.02171(18) 0.01875(17) 0.00081(13) -0.00100(13) 0.00013(13)
N1A 0.0194(6) 0.0378(8) 0.0278(6) -0.0091(6) 0.0033(5) 0.0000(5)
N2A 0.0181(5) 0.0216(6) 0.0217(6) 0.0002(5) 0.0014(4) 0.0001(4)
C1A 0.0453(10) 0.0605(13) 0.0358(10) -0.0170(9) 0.0210(8) -0.0159(10)
C2A 0.0244(8) 0.0495(10) 0.0240(8) -0.0100(7) 0.0088(6) -0.0127(7)
C3A 0.0270(8) 0.0429(9) 0.0217(7) -0.0019(6) 0.0027(6) -0.0146(7)
C4A 0.0426(10) 0.0601(12) 0.0210(8) 0.0046(8) 0.0040(7) -0.0250(9)
C5A 0.0518(11) 0.0439(11) 0.0315(9) 0.0156(8) -0.0060(8) -0.0212(9)
C6A 0.0384(9) 0.0338(9) 0.0362(9) 0.0112(7) -0.0099(7) -0.0109(7)
C7A 0.0233(7) 0.0274(8) 0.0263(7) 0.0052(6) -0.0060(6) -0.0063(6)
C8A 0.0209(7) 0.0215(7) 0.0291(7) 0.0017(6) -0.0031(5) -0.0015(5)
C9A 0.0319(8) 0.0233(8) 0.0437(10) 0.0002(7) -0.0004(7) 0.0036(6)
C10A 0.0210(7) 0.0317(8) 0.0189(6) 0.0015(6) -0.0011(5) -0.0085(6)
C11A 0.0253(8) 0.0488(11) 0.0355(9) -0.0144(8) 0.0019(6) 0.0130(7)
C12A 0.0372(9) 0.0359(9) 0.0371(9) -0.0127(7) -0.0041(7) 0.0178(7)
C13A 0.0357(8) 0.0259(8) 0.0323(8) -0.0033(6) -0.0070(6) 0.0124(6)
C14A 0.0250(7) 0.0207(7) 0.0227(7) -0.0016(5) -0.0027(5) 0.0034(6)
C15A 0.0387(8) 0.0191(7) 0.0254(7) -0.0003(6) -0.0032(6) -0.0007(6)
C16A 0.0469(10) 0.0247(8) 0.0322(8) -0.0043(6) -0.0067(7) -0.0072(7)
C17A 0.0501(10) 0.0375(9) 0.0245(8) -0.0021(7) -0.0113(7) -0.0052(8)
C18A 0.0410(9) 0.0323(9) 0.0261(8) 0.0058(6) -0.0066(7) -0.0027(7)
C19A 0.0273(7) 0.0238(7) 0.0268(7) 0.0009(6) -0.0027(6) -0.0001(6)
C20A 0.0302(8) 0.0189(7) 0.0249(7) 0.0001(6) -0.0024(6) -0.0043(6)
C21A 0.0296(8) 0.0265(8) 0.0280(8) -0.0030(6) -0.0019(6) -0.0020(6)
C22A 0.0302(8) 0.0377(9) 0.0367(9) -0.0084(7) 0.0025(7) -0.0084(7)
C23A 0.0469(11) 0.0451(11) 0.0382(10) 0.0066(8) 0.0088(8) -0.0159(9)
C24A 0.0507(11) 0.0513(12) 0.0420(10) 0.0233(9) 0.0007(8) -0.0066(9)
C25A 0.0358(9) 0.0375(9) 0.0380(9) 0.0139(7) -0.0030(7) -0.0024(7)
C26A 0.0226(7) 0.0240(7) 0.0246(7) -0.0030(6) 0.0072(5) 0.0007(6)
C27A 0.0292(8) 0.0337(8) 0.0205(7) -0.0049(6) 0.0074(6) -0.0039(6)
C28A 0.0281(8) 0.0327(8) 0.0191(7) 0.0028(6) 0.0011(6) -0.0052(6)
C29A 0.0211(7) 0.0245(7) 0.0219(7) -0.0013(5) 0.0011(5) 0.0002(5)
C30A 0.0337(8) 0.0301(8) 0.0229(7) 0.0028(6) -0.0042(6) -0.0053(6)
C31A 0.0344(8) 0.0330(8) 0.0240(7) -0.0020(6) -0.0061(6) -0.0037(7)
C32A 0.0525(11) 0.0345(9) 0.0365(9) 0.0036(8) -0.0136(8) -0.0192(8)
C33A 0.0815(16) 0.0457(12) 0.0350(10) 0.0170(8) -0.0215(10) -0.0357(11)
C34A 0.0456(10) 0.0402(10) 0.0237(8) 0.0041(7) -0.0093(7) -0.0172(8)
C35A 0.0300(8) 0.0255(8) 0.0268(7) -0.0032(6) -0.0084(6) 0.0037(6)
C36A 0.0493(10) 0.0285(8) 0.0317(8) 0.0004(7) -0.0105(7) 0.0030(7)
C37A 0.0748(15) 0.0302(9) 0.0440(11) -0.0007(8) -0.0183(10) 0.0127(9)
C38A 0.0548(13) 0.0475(12) 0.0577(13) -0.0145(10) -0.0252(10) 0.0259(10)
C39A 0.0318(9) 0.0542(12) 0.0562(12) -0.0212(10) -0.0139(8) 0.0134(9)
C40A 0.0272(8) 0.0385(10) 0.0417(9) -0.0073(8) -0.0070(7) 0.0040(7)
Co1B 0.01755(11) 0.01529(11) 0.01430(11) -0.00016(8) 0.00129(8) -0.00254(8)
P1B 0.02622(18) 0.02131(18) 0.01636(16) 0.00078(12) -0.00253(13) -0.00442(13)
P2B 0.01950(16) 0.01543(16) 0.01626(15) -0.00082(12) 0.00172(12) -0.00202(12)
N1B 0.0212(6) 0.0196(6) 0.0187(5) 0.0018(4) 0.0022(4) -0.0007(4)
N2B 0.0171(5) 0.0183(6) 0.0189(5) 0.0014(4) 0.0006(4) -0.0012(4)
C1B 0.0314(8) 0.0205(7) 0.0314(8) 0.0027(6) 0.0053(6) -0.0053(6)
C2B 0.0195(6) 0.0194(7) 0.0232(7) 0.0021(5) 0.0008(5) -0.0005(5)
C3B 0.0184(6) 0.0171(6) 0.0223(7) 0.0009(5) -0.0011(5) 0.0006(5)
C4B 0.0256(7) 0.0173(7) 0.0283(7) -0.0008(6) -0.0008(6) -0.0002(5)
C5B 0.0328(8) 0.0201(7) 0.0256(7) -0.0065(6) 0.0010(6) 0.0028(6)
C6B 0.0285(7) 0.0232(7) 0.0217(7) -0.0024(6) 0.0049(6) 0.0043(6)
C7B 0.0187(6) 0.0199(7) 0.0203(6) 0.0006(5) 0.0010(5) 0.0025(5)
C8B 0.0178(6) 0.0216(7) 0.0202(7) 0.0012(5) 0.0026(5) 0.0009(5)
C9B 0.0291(8) 0.0294(8) 0.0254(7) -0.0005(6) 0.0097(6) -0.0034(6)
C10B 0.0158(6) 0.0192(6) 0.0181(6) 0.0001(5) -0.0015(5) 0.0012(5)
C11B 0.0294(7) 0.0224(7) 0.0217(7) 0.0022(5) 0.0082(6) -0.0036(6)
C12B 0.0393(9) 0.0302(8) 0.0190(7) 0.0025(6) 0.0068(6) -0.0043(7)
C13B 0.0409(9) 0.0318(8) 0.0183(7) -0.0027(6) 0.0025(6) -0.0076(7)
C14B 0.0301(8) 0.0243(7) 0.0257(7) 0.0065(6) -0.0051(6) -0.0059(6)
C15B 0.0292(8) 0.0331(9) 0.0314(8) 0.0012(7) -0.0064(6) 0.0025(7)
C16B 0.0408(10) 0.0337(9) 0.0476(10) -0.0015(8) -0.0101(8) 0.0057(8)
C17B 0.0498(11) 0.0296(9) 0.0573(12) 0.0135(8) -0.0166(9) 0.0025(8)
C18B 0.0638(13) 0.0358(10) 0.0415(10) 0.0150(8) -0.0240(9) -0.0056(9)
C19B 0.0552(11) 0.0294(9) 0.0301(8) 0.0061(7) -0.0155(8) -0.0056(8)
C20B 0.0330(8) 0.0254(7) 0.0196(7) 0.0052(6) -0.0086(6) -0.0059(6)
C21B 0.0331(8) 0.0356(9) 0.0262(8) 0.0080(6) -0.0065(6) -0.0076(7)
C22B 0.0331(9) 0.0505(11) 0.0378(9) 0.0178(8) -0.0138(7) -0.0147(8)
C23B 0.0510(12) 0.0361(10) 0.0534(12) 0.0178(9) -0.0276(9) -0.0220(9)
C24B 0.0572(12) 0.0230(8) 0.0499(11) 0.0046(8) -0.0260(9) -0.0062(8)
C25B 0.0394(9) 0.0253(8) 0.0324(8) 0.0026(6) -0.0147(7) -0.0021(7)
C26B 0.0219(7) 0.0205(7) 0.0216(6) 0.0010(5) 0.0013(5) -0.0061(5)
C27B 0.0255(7) 0.0183(7) 0.0253(7) 0.0016(5) 0.0029(6) -0.0058(5)
C28B 0.0252(7) 0.0178(7) 0.0261(7) -0.0013(5) 0.0023(6) -0.0036(5)
C29B 0.0196(6) 0.0209(7) 0.0181(6) 0.0018(5) 0.0038(5) -0.0020(5)
C30B 0.0240(7) 0.0229(7) 0.0228(7) -0.0007(6) -0.0015(5) 0.0022(6)
C31B 0.0286(7) 0.0288(8) 0.0225(7) -0.0033(6) -0.0017(6) -0.0008(6)
C32B 0.0219(7) 0.0368(8) 0.0184(6) 0.0038(6) 0.0000(5) -0.0013(6)
C33B 0.0276(7) 0.0279(8) 0.0242(7) 0.0075(6) 0.0016(6) 0.0052(6)
C34B 0.0273(7) 0.0217(7) 0.0218(7) 0.0007(5) 0.0021(5) 0.0019(6)
C35B 0.0253(7) 0.0201(7) 0.0184(6) 0.0022(5) 0.0022(5) 0.0032(5)
C36B 0.0338(8) 0.0225(7) 0.0214(7) 0.0001(6) 0.0012(6) 0.0045(6)
C37B 0.0517(10) 0.0279(8) 0.0196(7) 0.0010(6) 0.0044(7) 0.0133(7)
C38B 0.0400(9) 0.0385(9) 0.0251(8) 0.0112(7) 0.0135(7) 0.0195(7)
C39B 0.0269(8) 0.0396(9) 0.0304(8) 0.0125(7) 0.0077(6) 0.0081(7)
C40B 0.0251(7) 0.0288(8) 0.0238(7) 0.0023(6) 0.0031(6) 0.0008(6)

loop_
_atom_type_symbol
_atom_type_description
_atom_type_scat_dispersion_real
_atom_type_scat_dispersion_imag
_atom_type_scat_source
C C 0.0181 0.0091 'International Tables Vol C Tables 4.2.6.8 and 6.1.1.4'
H H 0.0000 0.0000 'International Tables Vol C Tables 4.2.6.8 and 6.1.1.4'
Co Co -2.3653 3.6143 'International Tables Vol C Tables 4.2.6.8 and 6.1.1.4'
N N 0.0311 0.0180 'International Tables Vol C Tables 4.2.6.8 and 6.1.1.4'
P P 0.2955 0.4335 'International Tables Vol C Tables 4.2.6.8 and 6.1.1.4'

loop_
_exptl_crystal_face_index_h
_exptl_crystal_face_index_k
_exptl_crystal_face_index_l
_exptl_crystal_face_perp_dist
0 -1 -12 0.0655
8 -1 -9 0.0888
0 1 12 0.0671
-11 1 3 0.1406
11 -1 -3 0.1471
0 -13 1 0.0398
4 12 -2 0.0503
1 13 -1 0.0398
-5 12 0 0.0766
1 12 5 0.0454
5 -10 -6 0.0788
0 8 -10 0.0606
0 -8 10 0.0675

loop_
_geom_angle_atom_site_label_1
_geom_angle_atom_site_label_2
_geom_angle_atom_site_label_3
_geom_angle
_geom_angle_site_symmetry_1
_geom_angle_site_symmetry_3
_geom_angle_publ_flag
P2A Co1A P1A 104.688(16) . . ?
N1A Co1A P1A 88.97(4) . . ?
N1A Co1A P2A 104.45(4) . . ?
N2A Co1A P1A 104.31(4) . . ?
N2A Co1A P2A 88.07(4) . . ?
N2A Co1A N1A 159.00(6) . . ?
C10A Co1A P1A 129.56(5) . . ?
C10A Co1A P2A 125.75(5) . . ?
C10A Co1A N1A 79.66(6) . . ?
C10A Co1A N2A 79.35(6) . . ?
C13A P1A Co1A 112.34(6) . . ?
C14A P1A Co1A 114.77(5) . . ?
C14A P1A C13A 97.76(7) . . ?
C20A P1A Co1A 126.44(5) . . ?
C20A P1A C13A 100.50(7) . . ?
C20A P1A C14A 100.55(7) . . ?
C28A P2A Co1A 112.91(5) . . ?
C29A P2A Co1A 114.74(5) . . ?
C29A P2A C28A 99.88(7) . . ?
C35A P2A Co1A 123.78(5) . . ?
C35A P2A C28A 103.98(7) . . ?
C35A P2A C29A 98.11(7) . . ?
C2A N1A Co1A 117.38(12) . . ?
C2A N1A C11A 118.53(14) . . ?
C11A N1A Co1A 123.99(11) . . ?
C8A N2A Co1A 118.26(10) . . ?
C8A N2A C26A 118.58(12) . . ?
C26A N2A Co1A 122.99(9) . . ?
H1AA C1A H1AB 109.5 . . ?
H1AA C1A H1AC 109.5 . . ?
H1AB C1A H1AC 109.5 . . ?
C2A C1A H1AA 109.5 . . ?
C2A C1A H1AB 109.5 . . ?
C2A C1A H1AC 109.5 . . ?
N1A C2A C1A 124.76(18) . . ?
N1A C2A C3A 112.71(14) . . ?
C3A C2A C1A 122.53(17) . . ?
C4A C3A C2A 130.72(16) . . ?
C4A C3A C10A 119.20(17) . . ?
C10A C3A C2A 110.03(14) . . ?
C3A C4A H4A 120.2 . . ?
C5A C4A C3A 119.69(16) . . ?
C5A C4A H4A 120.2 . . ?
C4A C5A H5A 119.0 . . ?
C4A C5A C6A 122.02(16) . . ?
C6A C5A H5A 119.0 . . ?
C5A C6A H6A 120.5 . . ?
C5A C6A C7A 118.92(18) . . ?
C7A C6A H6A 120.5 . . ?
C6A C7A C8A 130.16(16) . . ?
C6A C7A C10A 120.15(15) . . ?
C10A C7A C8A 109.70(13) . . ?
N2A C8A C7A 112.02(13) . . ?
N2A C8A C9A 124.84(14) . . ?
C7A C8A C9A 123.14(14) . . ?
C8A C9A H9AA 109.5 . . ?
C8A C9A H9AB 109.5 . . ?
C8A C9A H9AC 109.5 . . ?
H9AA C9A H9AB 109.5 . . ?
H9AA C9A H9AC 109.5 . . ?
H9AB C9A H9AC 109.5 . . ?
C3A C10A Co1A 119.84(13) . . ?
C7A C10A Co1A 120.20(11) . . ?
C7A C10A C3A 119.95(14) . . ?
N1A C11A H11A 108.9 . . ?
N1A C11A H11B 108.9 . . ?
N1A C11A C12A 113.21(13) . . ?
H11A C11A H11B 107.7 . . ?
C12A C11A H11A 108.9 . . ?
C12A C11A H11B 108.9 . . ?
C11A C12A H12A 108.9 . . ?
C11A C12A H12B 108.9 . . ?
C11A C12A C13A 113.39(14) . . ?
H12A C12A H12B 107.7 . . ?
C13A C12A H12A 108.9 . . ?
C13A C12A H12B 108.9 . . ?
P1A C13A H13A 109.4 . . ?
P1A C13A H13B 109.4 . . ?
C12A C13A P1A 111.21(12) . . ?
C12A C13A H13A 109.4 . . ?
C12A C13A H13B 109.4 . . ?
H13A C13A H13B 108.0 . . ?
C15A C14A P1A 121.66(11) . . ?
C19A C14A P1A 119.09(11) . . ?
C19A C14A C15A 118.91(14) . . ?
C14A C15A H15A 119.5 . . ?
C16A C15A C14A 121.02(15) . . ?
C16A C15A H15A 119.5 . . ?
C15A C16A H16A 120.2 . . ?
C17A C16A C15A 119.64(15) . . ?
C17A C16A H16A 120.2 . . ?
C16A C17A H17A 120.0 . . ?
C16A C17A C18A 119.93(15) . . ?
C18A C17A H17A 120.0 . . ?
C17A C18A H18A 119.8 . . ?
C17A C18A C19A 120.38(15) . . ?
C19A C18A H18A 119.8 . . ?
C14A C19A C18A 120.10(15) . . ?
C14A C19A H19A 119.9 . . ?
C18A C19A H19A 119.9 . . ?
C21A C20A P1A 120.65(12) . . ?
C21A C20A C25A 118.12(15) . . ?
C25A C20A P1A 121.10(12) . . ?
C20A C21A H21A 119.5 . . ?
C22A C21A C20A 120.93(16) . . ?
C22A C21A H21A 119.5 . . ?
C21A C22A H22A 120.0 . . ?
C23A C22A C21A 119.94(17) . . ?
C23A C22A H22A 120.0 . . ?
C22A C23A H23A 120.0 . . ?
C24A C23A C22A 119.94(17) . . ?
C24A C23A H23A 120.0 . . ?
C23A C24A H24A 119.9 . . ?
C23A C24A C25A 120.15(18) . . ?
C25A C24A H24A 119.9 . . ?
C20A C25A H25A 119.6 . . ?
C24A C25A C20A 120.90(17) . . ?
C24A C25A H25A 119.6 . . ?
N2A C26A H26A 109.0 . . ?
N2A C26A H26B 109.0 . . ?
N2A C26A C27A 112.88(12) . . ?
H26A C26A H26B 107.8 . . ?
C27A C26A H26A 109.0 . . ?
C27A C26A H26B 109.0 . . ?
C26A C27A H27A 108.9 . . ?
C26A C27A H27B 108.9 . . ?
C26A C27A C28A 113.52(12) . . ?
H27A C27A H27B 107.7 . . ?
C28A C27A H27A 108.9 . . ?
C28A C27A H27B 108.9 . . ?
P2A C28A H28A 109.5 . . ?
P2A C28A H28B 109.5 . . ?
C27A C28A P2A 110.83(10) . . ?
C27A C28A H28A 109.5 . . ?
C27A C28A H28B 109.5 . . ?
H28A C28A H28B 108.1 . . ?
C30A C29A P2A 121.43(12) . . ?
C34A C29A P2A 119.68(11) . . ?
C34A C29A C30A 118.84(14) . . ?
C29A C30A H30A 119.4 . . ?
C31A C30A C29A 121.28(15) . . ?
C31A C30A H30A 119.4 . . ?
C30A C31A H31A 120.3 . . ?
C32A C31A C30A 119.41(15) . . ?
C32A C31A H31A 120.3 . . ?
C31A C32A H32A 120.0 . . ?
C31A C32A C33A 119.97(16) . . ?
C33A C32A H32A 120.0 . . ?
C32A C33A H33A 119.8 . . ?
C34A C33A C32A 120.35(17) . . ?
C34A C33A H33A 119.8 . . ?
C29A C34A C33A 120.08(15) . . ?
C29A C34A H34A 120.0 . . ?
C33A C34A H34A 120.0 . . ?
C36A C35A P2A 123.41(13) . . ?
C36A C35A C40A 118.33(16) . . ?
C40A C35A P2A 117.99(13) . . ?
C35A C36A H36A 120.0 . . ?
C35A C36A C37A 119.92(19) . . ?
C37A C36A H36A 120.0 . . ?
C36A C37A H37A 119.6 . . ?
C38A C37A C36A 120.8(2) . . ?
C38A C37A H37A 119.6 . . ?
C37A C38A H38A 120.1 . . ?
C37A C38A C39A 119.88(18) . . ?
C39A C38A H38A 120.1 . . ?
C38A C39A H39A 120.1 . . ?
C38A C39A C40A 119.9(2) . . ?
C40A C39A H39A 120.1 . . ?
C35A C40A H40A 119.4 . . ?
C39A C40A C35A 121.15(19) . . ?
C39A C40A H40A 119.4 . . ?
P1B Co1B P2B 107.249(16) . . ?
N1B Co1B P1B 88.41(4) . . ?
N1B Co1B P2B 103.39(4) . . ?
N2B Co1B P1B 103.42(4) . . ?
N2B Co1B P2B 88.99(4) . . ?
N2B Co1B N1B 159.68(5) . . ?
C10B Co1B P1B 126.09(4) . . ?
C10B Co1B P2B 126.67(4) . . ?
C10B Co1B N1B 79.89(5) . . ?
C10B Co1B N2B 79.79(5) . . ?
C13B P1B Co1B 112.73(6) . . ?
C13B P1B C14B 99.30(8) . . ?
C14B P1B Co1B 114.80(5) . . ?
C20B P1B Co1B 123.14(5) . . ?
C20B P1B C13B 103.17(7) . . ?
C20B P1B C14B 100.38(7) . . ?
C28B P2B Co1B 113.29(5) . . ?
C28B P2B C29B 99.72(7) . . ?
C29B P2B Co1B 113.81(5) . . ?
C35B P2B Co1B 125.10(5) . . ?
C35B P2B C28B 102.42(7) . . ?
C35B P2B C29B 98.78(6) . . ?
C2B N1B Co1B 117.48(9) . . ?
C2B N1B C11B 118.96(12) . . ?
C11B N1B Co1B 123.43(9) . . ?
C8B N2B Co1B 117.95(9) . . ?
C8B N2B C26B 118.46(11) . . ?
C26B N2B Co1B 123.45(9) . . ?
H1BA C1B H1BB 109.5 . . ?
H1BA C1B H1BC 109.5 . . ?
H1BB C1B H1BC 109.5 . . ?
C2B C1B H1BA 109.5 . . ?
C2B C1B H1BB 109.5 . . ?
C2B C1B H1BC 109.5 . . ?
N1B C2B C1B 124.98(13) . . ?
N1B C2B C3B 112.56(12) . . ?
C3B C2B C1B 122.46(13) . . ?
C4B C3B C2B 130.23(13) . . ?
C4B C3B C10B 119.83(13) . . ?
C10B C3B C2B 109.91(12) . . ?
C3B C4B H4B 120.3 . . ?
C5B C4B C3B 119.48(14) . . ?
C5B C4B H4B 120.3 . . ?
C4B C5B H5B 119.3 . . ?
C4B C5B C6B 121.37(13) . . ?
C6B C5B H5B 119.3 . . ?
C5B C6B H6B 120.1 . . ?
C7B C6B C5B 119.80(13) . . ?
C7B C6B H6B 120.1 . . ?
C6B C7B C8B 130.70(13) . . ?
C6B C7B C10B 119.41(13) . . ?
C10B C7B C8B 109.89(12) . . ?
N2B C8B C7B 112.19(12) . . ?
N2B C8B C9B 124.69(13) . . ?
C7B C8B C9B 123.11(13) . . ?
C8B C9B H9BA 109.5 . . ?
C8B C9B H9BB 109.5 . . ?
C8B C9B H9BC 109.5 . . ?
H9BA C9B H9BB 109.5 . . ?
H9BA C9B H9BC 109.5 . . ?
H9BB C9B H9BC 109.5 . . ?
C3B C10B Co1B 119.92(10) . . ?
C3B C10B C7B 120.06(12) . . ?
C7B C10B Co1B 120.02(10) . . ?
N1B C11B H11C 108.9 . . ?
N1B C11B H11D 108.9 . . ?
N1B C11B C12B 113.44(12) . . ?
H11C C11B H11D 107.7 . . ?
C12B C11B H11C 108.9 . . ?
C12B C11B H11D 108.9 . . ?
C11B C12B H12C 108.9 . . ?
C11B C12B H12D 108.9 . . ?
C11B C12B C13B 113.24(13) . . ?
H12C C12B H12D 107.7 . . ?
C13B C12B H12C 108.9 . . ?
C13B C12B H12D 108.9 . . ?
P1B C13B H13C 109.4 . . ?
P1B C13B H13D 109.4 . . ?
C12B C13B P1B 111.02(11) . . ?
C12B C13B H13C 109.4 . . ?
C12B C13B H13D 109.4 . . ?
H13C C13B H13D 108.0 . . ?
C15B C14B P1B 120.03(12) . . ?
C15B C14B C19B 118.27(15) . . ?
C19B C14B P1B 121.67(13) . . ?
C14B C15B H15B 119.6 . . ?
C14B C15B C16B 120.76(16) . . ?
C16B C15B H15B 119.6 . . ?
C15B C16B H16B 119.9 . . ?
C17B C16B C15B 120.26(18) . . ?
C17B C16B H16B 119.9 . . ?
C16B C17B H17B 120.2 . . ?
C18B C17B C16B 119.52(18) . . ?
C18B C17B H17B 120.2 . . ?
C17B C18B H18B 119.8 . . ?
C17B C18B C19B 120.37(17) . . ?
C19B C18B H18B 119.8 . . ?
C14B C19B H19B 119.6 . . ?
C18B C19B C14B 120.81(17) . . ?
C18B C19B H19B 119.6 . . ?
C21B C20B P1B 119.38(13) . . ?
C25B C20B P1B 121.67(13) . . ?
C25B C20B C21B 118.51(15) . . ?
C20B C21B H21B 119.7 . . ?
C22B C21B C20B 120.58(18) . . ?
C22B C21B H21B 119.7 . . ?
C21B C22B H22B 119.9 . . ?
C23B C22B C21B 120.16(19) . . ?
C23B C22B H22B 119.9 . . ?
C22B C23B H23B 120.0 . . ?
C22B C23B C24B 119.95(17) . . ?
C24B C23B H23B 120.0 . . ?
C23B C24B H24B 119.8 . . ?
C23B C24B C25B 120.43(19) . . ?
C25B C24B H24B 119.8 . . ?
C20B C25B H25B 119.8 . . ?
C24B C25B C20B 120.36(18) . . ?
C24B C25B H25B 119.8 . . ?
N2B C26B H26C 109.2 . . ?
N2B C26B H26D 109.2 . . ?
N2B C26B C27B 112.17(11) . . ?
H26C C26B H26D 107.9 . . ?
C27B C26B H26C 109.2 . . ?
C27B C26B H26D 109.2 . . ?
C26B C27B H27C 109.1 . . ?
C26B C27B H27D 109.1 . . ?
C26B C27B C28B 112.68(12) . . ?
H27C C27B H27D 107.8 . . ?
C28B C27B H27C 109.1 . . ?
C28B C27B H27D 109.1 . . ?
P2B C28B H28C 109.3 . . ?
P2B C28B H28D 109.3 . . ?
C27B C28B P2B 111.61(10) . . ?
C27B C28B H28C 109.3 . . ?
C27B C28B H28D 109.3 . . ?
H28C C28B H28D 108.0 . . ?
C30B C29B P2B 120.04(11) . . ?
C30B C29B C34B 118.63(13) . . ?
C34B C29B P2B 121.33(11) . . ?
C29B C30B H30B 119.7 . . ?
C29B C30B C31B 120.59(14) . . ?
C31B C30B H30B 119.7 . . ?
C30B C31B H31B 119.8 . . ?
C32B C31B C30B 120.41(14) . . ?
C32B C31B H31B 119.8 . . ?
C31B C32B H32B 120.2 . . ?
C31B C32B C33B 119.54(14) . . ?
C33B C32B H32B 120.2 . . ?
C32B C33B H33B 119.9 . . ?
C34B C33B C32B 120.15(14) . . ?
C34B C33B H33B 119.9 . . ?
C29B C34B H34B 119.7 . . ?
C33B C34B C29B 120.66(14) . . ?
C33B C34B H34B 119.7 . . ?
C36B C35B P2B 122.86(11) . . ?
C36B C35B C40B 118.22(13) . . ?
C40B C35B P2B 118.67(11) . . ?
C35B C36B H36B 119.8 . . ?
C37B C36B C35B 120.34(15) . . ?
C37B C36B H36B 119.8 . . ?
C36B C37B H37B 119.7 . . ?
C38B C37B C36B 120.59(16) . . ?
C38B C37B H37B 119.7 . . ?
C37B C38B H38B 120.1 . . ?
C39B C38B C37B 119.76(14) . . ?
C39B C38B H38B 120.1 . . ?
C38B C39B H39B 120.1 . . ?
C38B C39B C40B 119.78(16) . . ?
C40B C39B H39B 120.1 . . ?
C35B C40B H40B 119.4 . . ?
C39B C40B C35B 121.30(15) . . ?
C39B C40B H40B 119.3 . . ?

loop_
_geom_bond_atom_site_label_1
_geom_bond_atom_site_label_2
_geom_bond_distance
_geom_bond_site_symmetry_2
_geom_bond_publ_flag
Co1A P1A 2.2107(4) . ?
Co1A P2A 2.2043(4) . ?
Co1A N1A 1.9573(13) . ?
Co1A N2A 1.9446(12) . ?
Co1A C10A 1.8293(15) . ?
P1A C13A 1.8517(16) . ?
P1A C14A 1.8493(15) . ?
P1A C20A 1.8339(16) . ?
P2A C28A 1.8446(15) . ?
P2A C29A 1.8418(15) . ?
P2A C35A 1.8341(16) . ?
N1A C2A 1.326(2) . ?
N1A C11A 1.465(2) . ?
N2A C8A 1.3237(19) . ?
N2A C26A 1.4688(18) . ?
C1A H1AA 0.9600 . ?
C1A H1AB 0.9600 . ?
C1A H1AC 0.9600 . ?
C1A C2A 1.507(2) . ?
C2A C3A 1.428(3) . ?
C3A C4A 1.405(2) . ?
C3A C10A 1.415(2) . ?
C4A H4A 0.9300 . ?
C4A C5A 1.382(3) . ?
C5A H5A 0.9300 . ?
C5A C6A 1.394(3) . ?
C6A H6A 0.9300 . ?
C6A C7A 1.399(2) . ?
C7A C8A 1.438(2) . ?
C7A C10A 1.408(2) . ?
C8A C9A 1.502(2) . ?
C9A H9AA 0.9600 . ?
C9A H9AB 0.9600 . ?
C9A H9AC 0.9600 . ?
C11A H11A 0.9700 . ?
C11A H11B 0.9700 . ?
C11A C12A 1.521(3) . ?
C12A H12A 0.9700 . ?
C12A H12B 0.9700 . ?
C12A C13A 1.528(2) . ?
C13A H13A 0.9700 . ?
C13A H13B 0.9700 . ?
C14A C15A 1.396(2) . ?
C14A C19A 1.391(2) . ?
C15A H15A 0.9300 . ?
C15A C16A 1.388(2) . ?
C16A H16A 0.9300 . ?
C16A C17A 1.386(2) . ?
C17A H17A 0.9300 . ?
C17A C18A 1.387(2) . ?
C18A H18A 0.9300 . ?
C18A C19A 1.394(2) . ?
C19A H19A 0.9300 . ?
C20A C21A 1.393(2) . ?
C20A C25A 1.398(2) . ?
C21A H21A 0.9300 . ?
C21A C22A 1.387(2) . ?
C22A H22A 0.9300 . ?
C22A C23A 1.387(3) . ?
C23A H23A 0.9300 . ?
C23A C24A 1.378(3) . ?
C24A H24A 0.9300 . ?
C24A C25A 1.385(3) . ?
C25A H25A 0.9300 . ?
C26A H26A 0.9700 . ?
C26A H26B 0.9700 . ?
C26A C27A 1.529(2) . ?
C27A H27A 0.9700 . ?
C27A H27B 0.9700 . ?
C27A C28A 1.535(2) . ?
C28A H28A 0.9700 . ?
C28A H28B 0.9700 . ?
C29A C30A 1.397(2) . ?
C29A C34A 1.379(2) . ?
C30A H30A 0.9300 . ?
C30A C31A 1.379(2) . ?
C31A H31A 0.9300 . ?
C31A C32A 1.374(2) . ?
C32A H32A 0.9300 . ?
C32A C33A 1.392(3) . ?
C33A H33A 0.9300 . ?
C33A C34A 1.385(2) . ?
C34A H34A 0.9300 . ?
C35A C36A 1.390(2) . ?
C35A C40A 1.400(2) . ?
C36A H36A 0.9300 . ?
C36A C37A 1.401(3) . ?
C37A H37A 0.9300 . ?
C37A C38A 1.369(3) . ?
C38A H38A 0.9300 . ?
C38A C39A 1.381(3) . ?
C39A H39A 0.9300 . ?
C39A C40A 1.385(3) . ?
C40A H40A 0.9300 . ?
Co1B P1B 2.2028(4) . ?
Co1B P2B 2.2098(4) . ?
Co1B N1B 1.9560(12) . ?
Co1B N2B 1.9540(11) . ?
Co1B C10B 1.8225(14) . ?
P1B C13B 1.8447(16) . ?
P1B C14B 1.8479(16) . ?
P1B C20B 1.8327(15) . ?
P2B C28B 1.8440(14) . ?
P2B C29B 1.8480(14) . ?
P2B C35B 1.8362(14) . ?
N1B C2B 1.3220(19) . ?
N1B C11B 1.4713(17) . ?
N2B C8B 1.3241(18) . ?
N2B C26B 1.4715(17) . ?
C1B H1BA 0.9600 . ?
C1B H1BB 0.9600 . ?
C1B H1BC 0.9600 . ?
C1B C2B 1.5059(19) . ?
C2B C3B 1.4364(19) . ?
C3B C4B 1.397(2) . ?
C3B C10B 1.4138(19) . ?
C4B H4B 0.9300 . ?
C4B C5B 1.395(2) . ?
C5B H5B 0.9300 . ?
C5B C6B 1.399(2) . ?
C6B H6B 0.9300 . ?
C6B C7B 1.395(2) . ?
C7B C8B 1.4398(19) . ?
C7B C10B 1.4168(18) . ?
C8B C9B 1.5057(19) . ?
C9B H9BA 0.9600 . ?
C9B H9BB 0.9600 . ?
C9B H9BC 0.9600 . ?
C11B H11C 0.9700 . ?
C11B H11D 0.9700 . ?
C11B C12B 1.532(2) . ?
C12B H12C 0.9700 . ?
C12B H12D 0.9700 . ?
C12B C13B 1.532(2) . ?
C13B H13C 0.9700 . ?
C13B H13D 0.9700 . ?
C14B C15B 1.384(2) . ?
C14B C19B 1.401(2) . ?
C15B H15B 0.9300 . ?
C15B C16B 1.397(2) . ?
C16B H16B 0.9300 . ?
C16B C17B 1.383(3) . ?
C17B H17B 0.9300 . ?
C17B C18B 1.380(3) . ?
C18B H18B 0.9300 . ?
C18B C19B 1.386(3) . ?
C19B H19B 0.9300 . ?
C20B C21B 1.396(2) . ?
C20B C25B 1.396(2) . ?
C21B H21B 0.9300 . ?
C21B C22B 1.392(2) . ?
C22B H22B 0.9300 . ?
C22B C23B 1.377(3) . ?
C23B H23B 0.9300 . ?
C23B C24B 1.380(3) . ?
C24B H24B 0.9300 . ?
C24B C25B 1.389(2) . ?
C25B H25B 0.9300 . ?
C26B H26C 0.9700 . ?
C26B H26D 0.9700 . ?
C26B C27B 1.528(2) . ?
C27B H27C 0.9700 . ?
C27B H27D 0.9700 . ?
C27B C28B 1.533(2) . ?
C28B H28C 0.9700 . ?
C28B H28D 0.9700 . ?
C29B C30B 1.388(2) . ?
C29B C34B 1.398(2) . ?
C30B H30B 0.9300 . ?
C30B C31B 1.395(2) . ?
C31B H31B 0.9300 . ?
C31B C32B 1.381(2) . ?
C32B H32B 0.9300 . ?
C32B C33B 1.389(2) . ?
C33B H33B 0.9300 . ?
C33B C34B 1.389(2) . ?
C34B H34B 0.9300 . ?
C35B C36B 1.397(2) . ?
C35B C40B 1.398(2) . ?
C36B H36B 0.9300 . ?
C36B C37B 1.391(2) . ?
C37B H37B 0.9300 . ?
C37B C38B 1.386(3) . ?
C38B H38B 0.9300 . ?
C38B C39B 1.383(3) . ?
C39B H39B 0.9300 . ?
C39B C40B 1.390(2) . ?
C40B H40B 0.9300 . ?

loop_
_geom_torsion_atom_site_label_1
_geom_torsion_atom_site_label_2
_geom_torsion_atom_site_label_3
_geom_torsion_atom_site_label_4
_geom_torsion
_geom_torsion_site_symmetry_1
_geom_torsion_site_symmetry_2
_geom_torsion_site_symmetry_3
_geom_torsion_site_symmetry_4
_geom_torsion_publ_flag
Co1A P1A C13A C12A 51.48(13) . . . . ?
Co1A P1A C14A C15A -179.89(11) . . . . ?
Co1A P1A C14A C19A -6.61(14) . . . . ?
Co1A P1A C20A C21A -84.79(13) . . . . ?
Co1A P1A C20A C25A 90.87(14) . . . . ?
Co1A P2A C28A C27A 51.67(12) . . . . ?
Co1A P2A C29A C30A -171.78(11) . . . . ?
Co1A P2A C29A C34A 10.86(15) . . . . ?
Co1A P2A C35A C36A 98.41(14) . . . . ?
Co1A P2A C35A C40A -75.53(14) . . . . ?
Co1A N1A C2A C1A 172.42(13) . . . . ?
Co1A N1A C2A C3A -6.56(18) . . . . ?
Co1A N1A C11A C12A -71.29(17) . . . . ?
Co1A N2A C8A C7A -6.31(16) . . . . ?
Co1A N2A C8A C9A 174.59(12) . . . . ?
Co1A N2A C26A C27A -73.93(15) . . . . ?
P1A Co1A C10A C3A 75.99(13) . . . . ?
P1A Co1A C10A C7A -105.28(11) . . . . ?
P1A C14A C15A C16A 173.67(13) . . . . ?
P1A C14A C19A C18A -173.00(13) . . . . ?
P1A C20A C21A C22A 176.86(12) . . . . ?
P1A C20A C25A C24A -177.07(16) . . . . ?
P2A Co1A C10A C3A -104.40(12) . . . . ?
P2A Co1A C10A C7A 74.33(12) . . . . ?
P2A C29A C30A C31A -177.00(13) . . . . ?
P2A C29A C34A C33A 175.66(18) . . . . ?
P2A C35A C36A C37A -174.73(14) . . . . ?
P2A C35A C40A C39A 173.66(14) . . . . ?
N1A Co1A C10A C3A -3.97(11) . . . . ?
N1A Co1A C10A C7A 174.76(13) . . . . ?
N1A C2A C3A C4A -174.00(16) . . . . ?
N1A C2A C3A C10A 3.22(19) . . . . ?
N1A C11A C12A C13A 69.98(19) . . . . ?
N2A Co1A C10A C3A 175.83(13) . . . . ?
N2A Co1A C10A C7A -5.44(11) . . . . ?
N2A C26A C27A C28A 69.32(16) . . . . ?
C1A C2A C3A C4A 7.0(3) . . . . ?
C1A C2A C3A C10A -175.79(15) . . . . ?
C2A N1A C11A C12A 105.06(17) . . . . ?
C2A C3A C4A C5A 174.62(17) . . . . ?
C2A C3A C10A Co1A 1.65(17) . . . . ?
C2A C3A C10A C7A -177.08(13) . . . . ?
C3A C4A C5A C6A 1.9(3) . . . . ?
C4A C3A C10A Co1A 179.24(12) . . . . ?
C4A C3A C10A C7A 0.5(2) . . . . ?
C4A C5A C6A C7A 0.6(3) . . . . ?
C5A C6A C7A C8A 177.02(16) . . . . ?
C5A C6A C7A C10A -2.5(2) . . . . ?
C6A C7A C8A N2A -177.65(15) . . . . ?
C6A C7A C8A C9A 1.5(3) . . . . ?
C6A C7A C10A Co1A -176.80(12) . . . . ?
C6A C7A C10A C3A 1.9(2) . . . . ?
C8A N2A C26A C27A 101.33(15) . . . . ?
C8A C7A C10A Co1A 3.63(17) . . . . ?
C8A C7A C10A C3A -177.64(13) . . . . ?
C10A C3A C4A C5A -2.4(2) . . . . ?
C10A C7A C8A N2A 1.86(17) . . . . ?
C10A C7A C8A C9A -179.03(14) . . . . ?
C11A N1A C2A C1A -4.2(2) . . . . ?
C11A N1A C2A C3A 176.84(13) . . . . ?
C11A C12A C13A P1A -62.10(16) . . . . ?
C13A P1A C14A C15A -60.86(14) . . . . ?
C13A P1A C14A C19A 112.42(13) . . . . ?
C13A P1A C20A C21A 147.10(13) . . . . ?
C13A P1A C20A C25A -37.25(15) . . . . ?
C14A P1A C13A C12A -69.39(13) . . . . ?
C14A P1A C20A C21A 47.07(13) . . . . ?
C14A P1A C20A C25A -137.28(14) . . . . ?
C14A C15A C16A C17A -0.9(3) . . . . ?
C15A C14A C19A C18A 0.5(2) . . . . ?
C15A C16A C17A C18A 0.6(3) . . . . ?
C16A C17A C18A C19A 0.2(3) . . . . ?
C17A C18A C19A C14A -0.8(3) . . . . ?
C19A C14A C15A C16A 0.4(2) . . . . ?
C20A P1A C13A C12A -171.70(12) . . . . ?
C20A P1A C14A C15A 41.40(14) . . . . ?
C20A P1A C14A C19A -145.32(12) . . . . ?
C20A C21A C22A C23A 0.1(3) . . . . ?
C21A C20A C25A C24A -1.3(3) . . . . ?
C21A C22A C23A C24A -1.0(3) . . . . ?
C22A C23A C24A C25A 0.8(3) . . . . ?
C23A C24A C25A C20A 0.4(3) . . . . ?
C25A C20A C21A C22A 1.1(2) . . . . ?
C26A N2A C8A C7A 178.20(12) . . . . ?
C26A N2A C8A C9A -0.9(2) . . . . ?
C26A C27A C28A P2A -60.21(15) . . . . ?
C28A P2A C29A C30A -50.76(14) . . . . ?
C28A P2A C29A C34A 131.88(14) . . . . ?
C28A P2A C35A C36A -32.07(15) . . . . ?
C28A P2A C35A C40A 153.99(13) . . . . ?
C29A P2A C28A C27A -70.66(12) . . . . ?
C29A P2A C35A C36A -134.43(14) . . . . ?
C29A P2A C35A C40A 51.63(14) . . . . ?
C29A C30A C31A C32A 1.9(3) . . . . ?
C30A C29A C34A C33A -1.8(3) . . . . ?
C30A C31A C32A C33A -2.8(3) . . . . ?
C31A C32A C33A C34A 1.4(4) . . . . ?
C32A C33A C34A C29A 0.9(4) . . . . ?
C34A C29A C30A C31A 0.4(2) . . . . ?
C35A P2A C28A C27A -171.67(11) . . . . ?
C35A P2A C29A C30A 55.05(14) . . . . ?
C35A P2A C29A C34A -122.31(14) . . . . ?
C35A C36A C37A C38A 1.5(3) . . . . ?
C36A C35A C40A C39A -0.6(2) . . . . ?
C36A C37A C38A C39A -0.8(3) . . . . ?
C37A C38A C39A C40A -0.7(3) . . . . ?
C38A C39A C40A C35A 1.3(3) . . . . ?
C40A C35A C36A C37A -0.8(2) . . . . ?
Co1B P1B C13B C12B -52.72(13) . . . . ?
Co1B P1B C14B C15B -7.12(15) . . . . ?
Co1B P1B C14B C19B 170.86(12) . . . . ?
Co1B P1B C20B C21B 85.26(13) . . . . ?
Co1B P1B C20B C25B -86.96(13) . . . . ?
Co1B P2B C28B C27B -49.17(12) . . . . ?
Co1B P2B C29B C30B -8.32(13) . . . . ?
Co1B P2B C29B C34B 172.63(10) . . . . ?
Co1B P2B C35B C36B -96.65(12) . . . . ?
Co1B P2B C35B C40B 77.51(12) . . . . ?
Co1B N1B C2B C1B -174.55(11) . . . . ?
Co1B N1B C2B C3B 5.36(16) . . . . ?
Co1B N1B C11B C12B 71.85(15) . . . . ?
Co1B N2B C8B C7B 3.61(15) . . . . ?
Co1B N2B C8B C9B -177.31(11) . . . . ?
Co1B N2B C26B C27B 73.82(14) . . . . ?
P1B Co1B C10B C3B -77.56(11) . . . . ?
P1B Co1B C10B C7B 102.55(11) . . . . ?
P1B C14B C15B C16B 178.26(14) . . . . ?
P1B C14B C19B C18B -177.73(15) . . . . ?
P1B C20B C21B C22B -172.22(12) . . . . ?
P1B C20B C25B C24B 172.65(13) . . . . ?
P2B Co1B C10B C3B 102.19(11) . . . . ?
P2B Co1B C10B C7B -77.70(11) . . . . ?
P2B C29B C30B C31B -177.84(11) . . . . ?
P2B C29B C34B C33B 178.86(11) . . . . ?
P2B C35B C36B C37B 174.02(12) . . . . ?
P2B C35B C40B C39B -173.56(12) . . . . ?
N1B Co1B C10B C3B 2.95(11) . . . . ?
N1B Co1B C10B C7B -176.95(12) . . . . ?
N1B C2B C3B C4B 175.05(14) . . . . ?
N1B C2B C3B C10B -2.84(17) . . . . ?
N1B C11B C12B C13B -68.89(17) . . . . ?
N2B Co1B C10B C3B -176.80(11) . . . . ?
N2B Co1B C10B C7B 3.30(10) . . . . ?
N2B C26B C27B C28B -71.95(15) . . . . ?
C1B C2B C3B C4B -5.0(2) . . . . ?
C1B C2B C3B C10B 177.07(13) . . . . ?
C2B N1B C11B C12B -103.75(15) . . . . ?
C2B C3B C4B C5B -176.68(14) . . . . ?
C2B C3B C10B Co1B -0.98(16) . . . . ?
C2B C3B C10B C7B 178.91(12) . . . . ?
C3B C4B C5B C6B -1.7(2) . . . . ?
C4B C3B C10B Co1B -179.12(10) . . . . ?
C4B C3B C10B C7B 0.8(2) . . . . ?
C4B C5B C6B C7B 0.6(2) . . . . ?
C5B C6B C7B C8B -178.39(14) . . . . ?
C5B C6B C7B C10B 1.2(2) . . . . ?
C6B C7B C8B N2B 178.71(14) . . . . ?
C6B C7B C8B C9B -0.4(2) . . . . ?
C6B C7B C10B Co1B 177.99(11) . . . . ?
C6B C7B C10B C3B -1.9(2) . . . . ?
C8B N2B C26B C27B -101.74(14) . . . . ?
C8B C7B C10B Co1B -2.32(16) . . . . ?
C8B C7B C10B C3B 177.79(12) . . . . ?
C10B C3B C4B C5B 1.0(2) . . . . ?
C10B C7B C8B N2B -0.94(16) . . . . ?
C10B C7B C8B C9B 179.96(13) . . . . ?
C11B N1B C2B C1B 1.3(2) . . . . ?
C11B N1B C2B C3B -178.79(12) . . . . ?
C11B C12B C13B P1B 61.16(16) . . . . ?
C13B P1B C14B C15B -127.58(14) . . . . ?
C13B P1B C14B C19B 50.39(15) . . . . ?
C13B P1B C20B C21B -145.93(12) . . . . ?
C13B P1B C20B C25B 41.86(14) . . . . ?
C14B P1B C13B C12B 69.25(13) . . . . ?
C14B P1B C20B C21B -43.72(13) . . . . ?
C14B P1B C20B C25B 144.07(13) . . . . ?
C14B C15B C16B C17B -0.5(3) . . . . ?
C15B C14B C19B C18B 0.3(3) . . . . ?
C15B C16B C17B C18B 0.3(3) . . . . ?
C16B C17B C18B C19B 0.2(3) . . . . ?
C17B C18B C19B C14B -0.5(3) . . . . ?
C19B C14B C15B C16B 0.2(3) . . . . ?
C20B P1B C13B C12B 172.30(12) . . . . ?
C20B P1B C14B C15B 127.06(13) . . . . ?
C20B P1B C14B C19B -54.96(15) . . . . ?
C20B C21B C22B C23B -0.2(2) . . . . ?
C21B C20B C25B C24B 0.4(2) . . . . ?
C21B C22B C23B C24B -0.4(3) . . . . ?
C22B C23B C24B C25B 1.0(3) . . . . ?
C23B C24B C25B C20B -1.0(3) . . . . ?
C25B C20B C21B C22B 0.2(2) . . . . ?
C26B N2B C8B C7B 179.42(11) . . . . ?
C26B N2B C8B C9B -1.5(2) . . . . ?
C26B C27B C28B P2B 61.60(14) . . . . ?
C28B P2B C29B C30B -129.26(12) . . . . ?
C28B P2B C29B C34B 51.70(12) . . . . ?
C28B P2B C35B C36B 33.86(14) . . . . ?
C28B P2B C35B C40B -151.98(12) . . . . ?
C29B P2B C28B C27B 72.13(11) . . . . ?
C29B P2B C35B C36B 135.92(12) . . . . ?
C29B P2B C35B C40B -49.92(13) . . . . ?
C29B C30B C31B C32B -1.3(2) . . . . ?
C30B C29B C34B C33B -0.2(2) . . . . ?
C30B C31B C32B C33B 0.2(2) . . . . ?
C31B C32B C33B C34B 0.8(2) . . . . ?
C32B C33B C34B C29B -0.8(2) . . . . ?
C34B C29B C30B C31B 1.2(2) . . . . ?
C35B P2B C28B C27B 173.46(10) . . . . ?
C35B P2B C29B C30B 126.43(12) . . . . ?
C35B P2B C29B C34B -52.61(12) . . . . ?
C35B C36B C37B C38B -0.6(2) . . . . ?
C36B C35B C40B C39B 0.9(2) . . . . ?
C36B C37B C38B C39B 0.6(2) . . . . ?
C37B C38B C39B C40B 0.1(2) . . . . ?
C38B C39B C40B C35B -0.9(2) . . . . ?
C40B C35B C36B C37B -0.2(2) . . . . ?

loop_
_exptl_oxdiff_crystal_face_indexfrac_h
_exptl_oxdiff_crystal_face_indexfrac_k
_exptl_oxdiff_crystal_face_indexfrac_l
_exptl_oxdiff_crystal_face_x
_exptl_oxdiff_crystal_face_y
_exptl_oxdiff_crystal_face_z
0.0838 -1.4132 -12.3851 0.9493 -0.2275 0.2169
7.8550 -1.3036 -9.3237 0.5446 -0.1304 0.8285
0.1391 1.4050 12.3733 -0.9533 0.2285 -0.1976
-11.1121 0.6865 3.0260 0.0101 -0.0026 -0.9999
11.0807 -0.7039 -3.1874 0.0029 -0.0005 1.0000
-0.4580 -12.9789 1.3787 -0.2331 -0.9724 -0.0090
4.2984 11.8760 -2.3892 0.2178 0.9081 0.3576
0.7155 12.9564 -1.4514 0.2330 0.9719 0.0323
-4.8187 11.8341 0.2651 0.2064 0.8619 -0.4632
0.9201 11.9125 4.9816 -0.2840 0.9574 -0.0520
5.2020 -10.0989 -5.7599 0.2319 -0.7814 0.5794
-0.2648 7.6001 -10.1047 0.8730 0.4744 0.1130
-0.2130 -7.5262 10.1818 -0.8680 -0.4717 -0.1553
